data_4063739
loop_
_publ_author_name
'Srivastava, Kriti'
'Shah, Poonam'
'Singh, Harkesh B.'
'Butcher, Ray J.'

_publ_section_title
;
 Isolation and Structural Characterization of Some Aryltellurium Halides
 and Their Hydrolyzed Products Stabilized by an Intramolecular
 Te&#x00B7;&#x00B7;&#x00B7;N Interaction
;
_journal_issue 3
_journal_name_full Organometallics
_journal_page_first 534
_journal_paper_doi 10.1021/om1009022
_journal_volume 30
_journal_year 2011
_chemical_formula_moiety 'C24 H18 Cl2 N4 Te'
_chemical_formula_sum 'C24 H18 Cl2 N4 Te'
_chemical_formula_weight 560.92
_chemical_name_systematic
; 
 ? 
;
_space_group_IT_number 60
_symmetry_cell_setting orthorhombic
_symmetry_space_group_name_Hall '-P 2n 2ab'
_symmetry_space_group_name_H-M 'P b c n'
_atom_sites_solution_hydrogens geom
_atom_sites_solution_primary direct
_atom_sites_solution_secondary difmap
_audit_creation_method SHELXL-97
_cell_angle_alpha 90.00
_cell_angle_beta 90.00
_cell_angle_gamma 90.00
_cell_formula_units_Z 8
_cell_length_a 29.6142(9)
_cell_length_b 12.8389(3)
_cell_length_c 12.4737(2)
_cell_measurement_reflns_used 19374
_cell_measurement_temperature 200(2)
_cell_measurement_theta_max 32.5541
_cell_measurement_theta_min 4.5988
_cell_volume 4742.7(2)
_computing_cell_refinement
;
CrysAlis RED, Oxford Diffraction Ltd.,
Version 1.171.32.15 (release 10-01-2008 CrysAlis171 .NET)
(compiled Jan 10 2008,16:37:18)
;
_computing_data_collection
;
CrysAlis CCD, Oxford Diffraction Ltd.,
Version 1.171.32.15 (release 10-01-2008 CrysAlis171 .NET)
(compiled Jan 10 2008,16:37:18)
;
_computing_data_reduction
;
CrysAlis RED, Oxford Diffraction Ltd.,
Version 1.171.32.15 (release 10-01-2008 CrysAlis171 .NET)
(compiled Jan 10 2008,16:37:18)
;
_computing_molecular_graphics SHELXTL
_computing_publication_material SHELXTL
_computing_structure_refinement 'SHELXL-97 (Sheldrick, 2008)'
_computing_structure_solution 'SHELXS-97 (Sheldrick, 2008)'
_diffrn_ambient_temperature 200(2)
_diffrn_detector_area_resol_mean 10.5081
_diffrn_measured_fraction_theta_full 0.993
_diffrn_measured_fraction_theta_max 0.942
_diffrn_measurement_device_type 'Oxford Diffraction Gemini R'
_diffrn_measurement_method '\w scans'
_diffrn_radiation_monochromator graphite
_diffrn_radiation_source 'Enhance (Mo) X-ray Source'
_diffrn_radiation_type MoK\a
_diffrn_radiation_wavelength 0.71073
_diffrn_reflns_av_R_equivalents 0.0460
_diffrn_reflns_av_sigmaI/netI 0.0343
_diffrn_reflns_limit_h_max 41
_diffrn_reflns_limit_h_min -44
_diffrn_reflns_limit_k_max 17
_diffrn_reflns_limit_k_min -18
_diffrn_reflns_limit_l_max 18
_diffrn_reflns_limit_l_min -18
_diffrn_reflns_number 51040
_diffrn_reflns_theta_full 25.00
_diffrn_reflns_theta_max 32.61
_diffrn_reflns_theta_min 4.61
_diffrn_standards_decay_% <2%
_diffrn_standards_interval_count 50
_diffrn_standards_number 2
_exptl_absorpt_coefficient_mu 1.498
_exptl_absorpt_correction_T_max 1.00000
_exptl_absorpt_correction_T_min 0.69929
_exptl_absorpt_correction_type multi-scan
_exptl_absorpt_process_details
;
CrysAlis RED, Oxford Diffraction Ltd.,
Version 1.171.32.15 (release 10-01-2008 CrysAlis171 .NET)
(compiled Jan 10 2008,16:37:18)
Empirical absorption correction using spherical harmonics,
 implemented in SCALE3 ABSPACK scaling algorithm.
;
_exptl_crystal_colour orange
_exptl_crystal_density_diffrn 1.571
_exptl_crystal_density_method 'not measured'
_exptl_crystal_description chunk
_exptl_crystal_F_000 2208
_exptl_crystal_size_max 0.51
_exptl_crystal_size_mid 0.46
_exptl_crystal_size_min 0.33
_refine_diff_density_max 1.401
_refine_diff_density_min -1.661
_refine_diff_density_rms 0.097
_refine_ls_extinction_method none
_refine_ls_goodness_of_fit_ref 1.252
_refine_ls_hydrogen_treatment constr
_refine_ls_matrix_type full
_refine_ls_number_parameters 281
_refine_ls_number_reflns 8161
_refine_ls_number_restraints 0
_refine_ls_restrained_S_all 1.252
_refine_ls_R_factor_all 0.0910
_refine_ls_R_factor_gt 0.0636
_refine_ls_shift/su_max 0.003
_refine_ls_shift/su_mean 0.000
_refine_ls_structure_factor_coef Fsqd
_refine_ls_weighting_details 'calc w=1/[\s^2^(Fo^2^)+(0.0074P)^2^+13.9927P] where P=(Fo^2^+2Fc^2^)/3'
_refine_ls_weighting_scheme calc
_refine_ls_wR_factor_gt 0.0978
_refine_ls_wR_factor_ref 0.1029
_reflns_number_gt 5978
_reflns_number_total 8161
_reflns_threshold_expression I>2\s(I)
_cod_data_source_file om1009022_si_002.cif
_cod_data_source_block azotecl2
_cod_database_code 4063739

loop_
_symmetry_equiv_pos_as_xyz
'x, y, z'
'-x+1/2, -y+1/2, z+1/2'
'-x, y, -z+1/2'
'x+1/2, -y+1/2, -z'
'-x, -y, -z'
'x-1/2, y-1/2, -z-1/2'
'x, -y, z-1/2'
'-x-1/2, y-1/2, z'

loop_
_atom_site_label
_atom_site_type_symbol
_atom_site_fract_x
_atom_site_fract_y
_atom_site_fract_z
_atom_site_U_iso_or_equiv
_atom_site_adp_type
_atom_site_occupancy
_atom_site_symmetry_multiplicity
_atom_site_calc_flag
_atom_site_refinement_flags
_atom_site_disorder_assembly
_atom_site_disorder_group
Te Te 0.615205(8) 0.779680(18) 0.45683(2) 0.03264(7) Uani 1 1 d . . .
Cl1 Cl 0.66802(4) 0.81215(9) 0.30118(9) 0.0463(3) Uani 1 1 d . A .
Cl2 Cl 0.57005(4) 0.76711(9) 0.62512(9) 0.0474(3) Uani 1 1 d . A .
N1A N 0.52628(17) 0.8326(4) 0.3965(4) 0.0324(10) Uani 0.744(6) 1 d P A 1
N2A N 0.48482(17) 0.8306(4) 0.3767(4) 0.0374(11) Uani 0.744(6) 1 d P A 1
C7A C 0.46631(18) 0.7283(3) 0.3741(4) 0.0398(14) Uani 0.744(6) 1 d PG A 1
C8A C 0.42011(18) 0.7233(4) 0.3552(5) 0.0544(17) Uani 0.744(6) 1 d PG A 1
H8AA H 0.4032 0.7855 0.3455 0.065 Uiso 0.744(6) 1 calc PR A 1
C9A C 0.39858(19) 0.6272(5) 0.3505(9) 0.069(2) Uani 0.744(6) 1 d PG A 1
H9AA H 0.3670 0.6237 0.3376 0.083 Uiso 0.744(6) 1 calc PR A 1
C10A C 0.4233(3) 0.5361(4) 0.3647(13) 0.0682(17) Uani 0.744(6) 1 d PG A 1
H10A H 0.4085 0.4704 0.3615 0.082 Uiso 0.744(6) 1 calc PR A 1
C11A C 0.4695(3) 0.5412(3) 0.3837(11) 0.0643(17) Uani 0.744(6) 1 d PG A 1
H11A H 0.4863 0.4789 0.3934 0.077 Uiso 0.744(6) 1 calc PR A 1
C12A C 0.49099(18) 0.6372(4) 0.3884(6) 0.0537(17) Uani 0.744(6) 1 d PG A 1
H12A H 0.5226 0.6407 0.4013 0.064 Uiso 0.744(6) 1 calc PR A 1
N1C N 0.5073(5) 0.8731(12) 0.3842(11) 0.0324(10) Uani 0.256(6) 1 d P A 2
N2C N 0.5215(5) 0.7813(14) 0.3912(12) 0.0374(11) Uani 0.256(6) 1 d P A 2
C7C C 0.4881(5) 0.7025(11) 0.3794(12) 0.0398(14) Uani 0.256(6) 1 d PG A 2
C8C C 0.4425(6) 0.7253(11) 0.3664(15) 0.0544(17) Uani 0.256(6) 1 d PG A 2
H8CA H 0.4329 0.7957 0.3608 0.065 Uiso 0.256(6) 1 calc PR A 2
C9C C 0.4111(5) 0.6451(18) 0.362(3) 0.069(2) Uani 0.256(6) 1 d PG A 2
H9CA H 0.3799 0.6607 0.3526 0.083 Uiso 0.256(6) 1 calc PR A 2
C10C C 0.4251(9) 0.5422(14) 0.370(4) 0.0682(17) Uani 0.256(6) 1 d PG A 2
H10C H 0.4036 0.4874 0.3664 0.082 Uiso 0.256(6) 1 calc PR A 2
C11C C 0.4707(9) 0.5194(10) 0.383(4) 0.0643(17) Uani 0.256(6) 1 d PG A 2
H11C H 0.4803 0.4490 0.3884 0.077 Uiso 0.256(6) 1 calc PR A 2
C12C C 0.5022(6) 0.5996(14) 0.388(2) 0.0537(17) Uani 0.256(6) 1 d PG A 2
H12C H 0.5333 0.5840 0.3965 0.064 Uiso 0.256(6) 1 calc PR A 2
N1B N 0.71414(12) 0.6555(3) 0.5076(3) 0.0385(8) Uani 1 1 d . . .
N2B N 0.67733(12) 0.6198(3) 0.4789(3) 0.0385(8) Uani 1 1 d . A .
C1A C 0.59050(14) 0.9329(3) 0.4275(3) 0.0342(8) Uani 1 1 d . A .
C2A C 0.61582(16) 1.0228(3) 0.4287(4) 0.0441(10) Uani 1 1 d . . .
H2AA H 0.6472 1.0200 0.4448 0.053 Uiso 1 1 calc R A .
C3A C 0.59542(18) 1.1175(3) 0.4064(4) 0.0503(12) Uani 1 1 d . A .
H3AA H 0.6128 1.1797 0.4074 0.060 Uiso 1 1 calc R . .
C4A C 0.54965(18) 1.1217(4) 0.3827(4) 0.0525(13) Uani 1 1 d . . .
H4AA H 0.5357 1.1870 0.3694 0.063 Uiso 1 1 calc R A .
C5A C 0.52457(16) 1.0324(4) 0.3782(3) 0.0442(10) Uani 1 1 d . A .
H5AA H 0.4934 1.0355 0.3601 0.053 Uiso 1 1 calc R . .
C6A C 0.54476(14) 0.9375(3) 0.4002(3) 0.0356(9) Uani 1 1 d . . .
C1B C 0.67105(14) 0.8187(3) 0.5577(3) 0.0363(8) Uani 1 1 d . A .
C2B C 0.67005(16) 0.9065(3) 0.6217(4) 0.0444(10) Uani 1 1 d . . .
H2BA H 0.6437 0.9487 0.6238 0.053 Uiso 1 1 calc R A .
C3B C 0.70750(18) 0.9335(4) 0.6831(4) 0.0501(12) Uani 1 1 d . A .
H3BA H 0.7066 0.9940 0.7270 0.060 Uiso 1 1 calc R . .
C4B C 0.74587(18) 0.8732(4) 0.6808(4) 0.0509(12) Uani 1 1 d . . .
H4BA H 0.7717 0.8932 0.7209 0.061 Uiso 1 1 calc R A .
C5B C 0.74673(15) 0.7834(4) 0.6198(3) 0.0436(9) Uani 1 1 d . A .
H5BA H 0.7731 0.7414 0.6187 0.052 Uiso 1 1 calc R . .
C6B C 0.70929(14) 0.7541(3) 0.5602(3) 0.0364(9) Uani 1 1 d . A .
C7B C 0.67837(14) 0.5207(3) 0.4257(3) 0.0351(8) Uani 1 1 d . . .
C8B C 0.71722(15) 0.4616(3) 0.4108(4) 0.0426(10) Uani 1 1 d . A .
H8BA H 0.7456 0.4857 0.4362 0.051 Uiso 1 1 calc R . .
C9B C 0.71372(17) 0.3667(4) 0.3582(4) 0.0502(11) Uani 1 1 d . . .
H9BA H 0.7398 0.3246 0.3489 0.060 Uiso 1 1 calc R A .
C10B C 0.67245(17) 0.3328(3) 0.3191(4) 0.0464(11) Uani 1 1 d . A .
H10B H 0.6704 0.2684 0.2819 0.056 Uiso 1 1 calc R . .
C11B C 0.63461(17) 0.3921(4) 0.3342(4) 0.0510(12) Uani 1 1 d . . .
H11B H 0.6063 0.3689 0.3072 0.061 Uiso 1 1 calc R A .
C12B C 0.63731(15) 0.4855(3) 0.3882(4) 0.0485(11) Uani 1 1 d . A .
H12B H 0.6108 0.5257 0.3998 0.058 Uiso 1 1 calc R . .

loop_
_atom_site_aniso_label
_atom_site_aniso_U_11
_atom_site_aniso_U_22
_atom_site_aniso_U_33
_atom_site_aniso_U_23
_atom_site_aniso_U_13
_atom_site_aniso_U_12
Te 0.03330(12) 0.02982(11) 0.03481(12) -0.00057(11) 0.00176(11) 0.00460(10)
Cl1 0.0428(6) 0.0568(6) 0.0391(5) -0.0012(5) 0.0095(4) 0.0062(5)
Cl2 0.0475(6) 0.0567(7) 0.0381(5) 0.0121(5) 0.0083(4) 0.0099(5)
N1A 0.037(3) 0.036(3) 0.0244(19) 0.002(2) -0.0003(18) 0.0085(19)
N2A 0.038(2) 0.045(3) 0.030(2) 0.000(2) -0.0042(18) 0.004(2)
C7A 0.045(4) 0.046(3) 0.028(2) 0.001(2) -0.007(3) -0.001(3)
C8A 0.052(4) 0.055(3) 0.056(4) 0.000(3) -0.019(4) -0.007(4)
C9A 0.057(5) 0.071(5) 0.079(5) 0.003(4) -0.021(4) -0.024(4)
C10A 0.089(4) 0.059(3) 0.056(4) 0.003(3) -0.023(3) -0.025(3)
C11A 0.087(4) 0.046(4) 0.060(3) 0.003(4) -0.020(3) -0.007(4)
C12A 0.058(5) 0.042(5) 0.061(3) 0.005(4) -0.015(3) 0.003(3)
N1C 0.037(3) 0.036(3) 0.0244(19) 0.002(2) -0.0003(18) 0.0085(19)
N2C 0.038(2) 0.045(3) 0.030(2) 0.000(2) -0.0042(18) 0.004(2)
C7C 0.045(4) 0.046(3) 0.028(2) 0.001(2) -0.007(3) -0.001(3)
C8C 0.052(4) 0.055(3) 0.056(4) 0.000(3) -0.019(4) -0.007(4)
C9C 0.057(5) 0.071(5) 0.079(5) 0.003(4) -0.021(4) -0.024(4)
C10C 0.089(4) 0.059(3) 0.056(4) 0.003(3) -0.023(3) -0.025(3)
C11C 0.087(4) 0.046(4) 0.060(3) 0.003(4) -0.020(3) -0.007(4)
C12C 0.058(5) 0.042(5) 0.061(3) 0.005(4) -0.015(3) 0.003(3)
N1B 0.0380(18) 0.0385(18) 0.0391(18) -0.0011(15) -0.0041(15) 0.0027(15)
N2B 0.0368(18) 0.0348(17) 0.044(2) 0.0017(15) -0.0013(15) 0.0048(14)
C1A 0.040(2) 0.0320(19) 0.0305(18) 0.0020(15) 0.0067(16) 0.0072(16)
C2A 0.042(2) 0.040(2) 0.050(2) 0.0060(19) 0.007(2) -0.0006(19)
C3A 0.067(3) 0.032(2) 0.052(3) 0.006(2) 0.012(2) -0.003(2)
C4A 0.074(3) 0.045(3) 0.038(2) 0.013(2) 0.011(2) 0.025(2)
C5A 0.046(2) 0.058(3) 0.0286(19) 0.007(2) 0.0043(18) 0.016(2)
C6A 0.040(2) 0.046(2) 0.0204(16) -0.0005(16) 0.0046(15) 0.0020(18)
C1B 0.046(2) 0.0346(19) 0.0287(19) 0.0020(16) 0.0003(17) 0.0009(17)
C2B 0.057(3) 0.036(2) 0.041(2) -0.0063(19) -0.005(2) 0.0049(19)
C3B 0.071(3) 0.037(2) 0.042(2) -0.010(2) -0.010(2) -0.001(2)
C4B 0.058(3) 0.051(3) 0.044(2) -0.001(2) -0.017(2) -0.004(2)
C5B 0.045(2) 0.044(2) 0.042(2) -0.001(2) -0.0085(19) 0.004(2)
C6B 0.048(2) 0.0351(19) 0.0265(18) -0.0002(15) -0.0017(16) 0.0036(16)
C7B 0.045(2) 0.0271(19) 0.0335(19) 0.0016(15) 0.0033(17) 0.0033(16)
C8B 0.040(2) 0.042(2) 0.046(2) -0.0039(19) -0.0001(19) -0.0017(18)
C9B 0.049(3) 0.043(2) 0.059(3) -0.005(2) 0.011(2) 0.009(2)
C10B 0.059(3) 0.035(2) 0.044(2) -0.0038(19) 0.006(2) -0.002(2)
C11B 0.054(3) 0.037(2) 0.061(3) -0.005(2) -0.009(2) -0.004(2)
C12B 0.044(2) 0.036(2) 0.066(3) -0.003(2) -0.009(2) 0.0053(19)

loop_
_atom_type_symbol
_atom_type_description
_atom_type_scat_dispersion_real
_atom_type_scat_dispersion_imag
_atom_type_scat_source
C C 0.0033 0.0016 'International Tables Vol C Tables 4.2.6.8 and 6.1.1.4'
H H 0.0000 0.0000 'International Tables Vol C Tables 4.2.6.8 and 6.1.1.4'
N N 0.0061 0.0033 'International Tables Vol C Tables 4.2.6.8 and 6.1.1.4'
Cl Cl 0.1484 0.1585 'International Tables Vol C Tables 4.2.6.8 and 6.1.1.4'
Te Te -0.5308 1.6751 'International Tables Vol C Tables 4.2.6.8 and 6.1.1.4'

loop_
_geom_angle_atom_site_label_1
_geom_angle_atom_site_label_2
_geom_angle_atom_site_label_3
_geom_angle
C1A Te C1B 98.64(16)
C1A Te Cl2 91.16(10)
C1B Te Cl2 86.24(11)
C1A Te Cl1 85.89(11)
C1B Te Cl1 86.26(11)
Cl2 Te Cl1 171.44(4)
C1A Te N2B 158.33(13)
C1B Te N2B 66.52(13)
Cl2 Te N2B 102.97(8)
Cl1 Te N2B 77.74(8)
C1A Te N1A 53.94(16)
C1B Te N1A 145.33(15)
Cl2 Te N1A 74.91(9)
Cl1 Te N1A 109.45(10)
N2B Te N1A 145.56(13)
C1A Te N2C 67.4(4)
C1B Te N2C 155.1(3)
Cl2 Te N2C 74.0(3)
Cl1 Te N2C 112.0(3)
N2B Te N2C 132.1(4)
N1A Te N2C 13.5(3)
N2A N1A C6A 113.2(5)
N2A N1A Te 164.2(5)
C6A N1A Te 82.1(3)
N1A N2A C7A 113.6(5)
C8A C7A C12A 120.0
C8A C7A N2A 115.2(4)
C12A C7A N2A 124.8(4)
C9A C8A C7A 120.0
C9A C8A H8AA 120.0
C7A C8A H8AA 120.0
C8A C9A C10A 120.0
C8A C9A H9AA 120.0
C10A C9A H9AA 120.0
C11A C10A C9A 120.0
C11A C10A H10A 120.0
C9A C10A H10A 120.0
C10A C11A C12A 120.0
C10A C11A H11A 120.0
C12A C11A H11A 120.0
C11A C12A C7A 120.0
C11A C12A H12A 120.0
C7A C12A H12A 120.0
N2C N1C C6A 106.2(13)
N1C N2C C7C 115.2(15)
N1C N2C Te 110.4(13)
C7C N2C Te 133.8(11)
C8C C7C C12C 120.0
C8C C7C N2C 122.6(13)
C12C C7C N2C 117.3(13)
C7C C8C C9C 120.0
C7C C8C H8CA 120.0
C9C C8C H8CA 120.0
C10C C9C C8C 120.0
C10C C9C H9CA 120.0
C8C C9C H9CA 120.0
C9C C10C C11C 120.0
C9C C10C H10C 120.0
C11C C10C H10C 120.0
C12C C11C C10C 120.0
C12C C11C H11C 120.0
C10C C11C H11C 120.0
C11C C12C C7C 120.0
C11C C12C H12C 120.0
C7C C12C H12C 120.0
N2B N1B C6B 111.8(3)
N1B N2B C7B 116.3(3)
N1B N2B Te 109.9(3)
C7B N2B Te 128.7(3)
C2A C1A C6A 119.7(4)
C2A C1A Te 125.8(3)
C6A C1A Te 114.4(3)
C1A C2A C3A 119.7(4)
C1A C2A H2AA 120.1
C3A C2A H2AA 120.1
C2A C3A C4A 120.2(4)
C2A C3A H3AA 119.9
C4A C3A H3AA 119.9
C5A C4A C3A 120.4(4)
C5A C4A H4AA 119.8
C3A C4A H4AA 119.8
C4A C5A C6A 119.7(4)
C4A C5A H5AA 120.2
C6A C5A H5AA 120.2
C5A C6A N1C 98.6(7)
C5A C6A C1A 120.2(4)
N1C C6A C1A 141.2(7)
C5A C6A N1A 130.3(4)
N1C C6A N1A 31.7(6)
C1A C6A N1A 109.5(4)
C2B C1B C6B 119.1(4)
C2B C1B Te 121.0(3)
C6B C1B Te 119.9(3)
C1B C2B C3B 120.3(4)
C1B C2B H2BA 119.9
C3B C2B H2BA 119.9
C4B C3B C2B 120.4(4)
C4B C3B H3BA 119.8
C2B C3B H3BA 119.8
C3B C4B C5B 119.8(4)
C3B C4B H4BA 120.1
C5B C4B H4BA 120.1
C4B C5B C6B 120.4(4)
C4B C5B H5BA 119.8
C6B C5B H5BA 119.8
C5B C6B C1B 119.8(4)
C5B C6B N1B 113.9(4)
C1B C6B N1B 126.3(4)
C12B C7B C8B 120.4(4)
C12B C7B N2B 115.4(4)
C8B C7B N2B 124.3(4)
C9B C8B C7B 118.7(4)
C9B C8B H8BA 120.6
C7B C8B H8BA 120.6
C10B C9B C8B 120.5(4)
C10B C9B H9BA 119.7
C8B C9B H9BA 119.7
C11B C10B C9B 120.0(4)
C11B C10B H10B 120.0
C9B C10B H10B 120.0
C10B C11B C12B 120.3(5)
C10B C11B H11B 119.9
C12B C11B H11B 119.9
C11B C12B C7B 120.1(4)
C11B C12B H12B 119.9
C7B C12B H12B 119.9

loop_
_geom_bond_atom_site_label_1
_geom_bond_atom_site_label_2
_geom_bond_distance
Te C1A 2.130(4)
Te C1B 2.138(4)
Te Cl2 2.4941(11)
Te Cl1 2.5279(11)
Te N2B 2.770(3)
Te N1A 2.822(5)
Te N2C 2.892(15)
N1A N2A 1.253(7)
N1A C6A 1.454(7)
N2A C7A 1.424(6)
C7A C8A 1.3900
C7A C12A 1.3900
C8A C9A 1.3900
C8A H8AA 0.9500
C9A C10A 1.3900
C9A H9AA 0.9500
C10A C11A 1.3900
C10A H10A 0.9500
C11A C12A 1.3900
C11A H11A 0.9500
C12A H12A 0.9500
N1C N2C 1.26(2)
N1C C6A 1.397(17)
N2C C7C 1.42(2)
C7C C8C 1.3900
C7C C12C 1.3900
C8C C9C 1.3900
C8C H8CA 0.9500
C9C C10C 1.3900
C9C H9CA 0.9500
C10C C11C 1.3900
C10C H10C 0.9500
C11C C12C 1.3900
C11C H11C 0.9500
C12C H12C 0.9500
N1B N2B 1.235(5)
N1B C6B 1.434(5)
N2B C7B 1.435(5)
C1A C2A 1.377(6)
C1A C6A 1.398(6)
C2A C3A 1.385(6)
C2A H2AA 0.9500
C3A C4A 1.389(7)
C3A H3AA 0.9500
C4A C5A 1.367(7)
C4A H4AA 0.9500
C5A C6A 1.385(6)
C5A H5AA 0.9500
C1B C2B 1.382(6)
C1B C6B 1.404(6)
C2B C3B 1.392(6)
C2B H2BA 0.9500
C3B C4B 1.376(7)
C3B H3BA 0.9500
C4B C5B 1.381(6)
C4B H4BA 0.9500
C5B C6B 1.387(6)
C5B H5BA 0.9500
C7B C12B 1.379(6)
C7B C8B 1.391(6)
C8B C9B 1.388(6)
C8B H8BA 0.9500
C9B C10B 1.386(7)
C9B H9BA 0.9500
C10B C11B 1.368(6)
C10B H10B 0.9500
C11B C12B 1.378(6)
C11B H11B 0.9500
C12B H12B 0.9500

loop_
_geom_hbond_atom_site_label_D
_geom_hbond_atom_site_label_H
_geom_hbond_atom_site_label_A
_geom_hbond_distance_DH
_geom_hbond_distance_HA
_geom_hbond_distance_DA
_geom_hbond_angle_DHA
_geom_hbond_site_symmetry_A
C8A H8AA Cl1 0.95 2.81 3.453(5) 125.4 3_655
C3B H3BA Cl1 0.95 2.89 3.768(5) 154.1 7_576
C9B H9BA Cl1 0.95 2.80 3.642(5) 148.4 8_755

loop_
_geom_torsion_atom_site_label_1
_geom_torsion_atom_site_label_2
_geom_torsion_atom_site_label_3
_geom_torsion_atom_site_label_4
_geom_torsion
C1A Te N1A N2A -168.0(14)
C1B Te N1A N2A -124.6(13)
Cl2 Te N1A N2A -65.2(13)
Cl1 Te N1A N2A 122.5(13)
N2B Te N1A N2A 25.8(15)
N2C Te N1A N2A 19.1(15)
C1A Te N1A C6A -0.8(2)
C1B Te N1A C6A 42.7(4)
Cl2 Te N1A C6A 102.1(2)
Cl1 Te N1A C6A -70.2(2)
N2B Te N1A C6A -166.9(2)
N2C Te N1A C6A -173.6(15)
C6A N1A N2A C7A -179.3(4)
Te N1A N2A C7A -13.1(16)
N1A N2A C7A C8A 178.3(4)
N1A N2A C7A C12A -2.0(7)
C12A C7A C8A C9A 0.0
N2A C7A C8A C9A 179.7(6)
C7A C8A C9A C10A 0.0
C8A C9A C10A C11A 0.0
C9A C10A C11A C12A 0.0
C10A C11A C12A C7A 0.0
C8A C7A C12A C11A 0.0
N2A C7A C12A C11A -179.6(7)
C6A N1C N2C C7C 178.8(11)
C6A N1C N2C Te 6.3(13)
C1A Te N2C N1C -5.9(10)
C1B Te N2C N1C 53.4(16)
Cl2 Te N2C N1C 92.2(11)
Cl1 Te N2C N1C -81.3(11)
N2B Te N2C N1C -174.6(9)
N1A Te N2C N1C 0.3(9)
C1A Te N2C C7C -176.4(15)
C1B Te N2C C7C -117.1(14)
Cl2 Te N2C C7C -78.2(14)
Cl1 Te N2C C7C 108.2(14)
N2B Te N2C C7C 15.0(16)
N1A Te N2C C7C -170(3)
N1C N2C C7C C8C -3(2)
Te N2C C7C C8C 167.1(11)
N1C N2C C7C C12C -179.4(16)
Te N2C C7C C12C -9(2)
C12C C7C C8C C9C 0.0
N2C C7C C8C C9C -176(2)
C7C C8C C9C C10C 0.0
C8C C9C C10C C11C 0.0
C9C C10C C11C C12C 0.0
C10C C11C C12C C7C 0.0
C8C C7C C12C C11C 0.0
N2C C7C C12C C11C 176.4(19)
C6B N1B N2B C7B -179.7(3)
C6B N1B N2B Te 23.3(4)
C1A Te N2B N1B 28.3(5)
C1B Te N2B N1B -21.1(3)
Cl2 Te N2B N1B -101.1(3)
Cl1 Te N2B N1B 70.1(3)
N1A Te N2B N1B 176.7(3)
N2C Te N2B N1B 178.8(5)
C1A Te N2B C7B -125.0(4)
C1B Te N2B C7B -174.5(4)
Cl2 Te N2B C7B 105.5(3)
Cl1 Te N2B C7B -83.3(3)
N1A Te N2B C7B 23.3(4)
N2C Te N2B C7B 25.5(5)
C1B Te C1A C2A 27.3(4)
Cl2 Te C1A C2A 113.6(4)
Cl1 Te C1A C2A -58.3(4)
N2B Te C1A C2A -17.6(6)
N1A Te C1A C2A -176.1(4)
N2C Te C1A C2A -174.2(5)
C1B Te C1A C6A -155.8(3)
Cl2 Te C1A C6A -69.4(3)
Cl1 Te C1A C6A 118.6(3)
N2B Te C1A C6A 159.4(3)
N1A Te C1A C6A 0.9(2)
N2C Te C1A C6A 2.7(4)
C6A C1A C2A C3A 2.2(6)
Te C1A C2A C3A 178.9(3)
C1A C2A C3A C4A -0.1(7)
C2A C3A C4A C5A -1.8(7)
C3A C4A C5A C6A 1.6(7)
C4A C5A C6A N1C -179.1(7)
C4A C5A C6A C1A 0.5(6)
C4A C5A C6A N1A -177.1(4)
N2C N1C C6A C5A 173.7(11)
N2C N1C C6A C1A -5.8(18)
N2C N1C C6A N1A -3.4(9)
C2A C1A C6A C5A -2.3(6)
Te C1A C6A C5A -179.5(3)
C2A C1A C6A N1C 177.0(10)
Te C1A C6A N1C -0.1(11)
C2A C1A C6A N1A 175.7(4)
Te C1A C6A N1A -1.5(4)
N2A N1A C6A C5A -5.0(7)
Te N1A C6A C5A 178.8(4)
N2A N1A C6A N1C -1.1(11)
Te N1A C6A N1C -177.4(12)
N2A N1A C6A C1A 177.3(4)
Te N1A C6A C1A 1.0(3)
C1A Te C1B C2B 29.3(4)
Cl2 Te C1B C2B -61.3(3)
Cl1 Te C1B C2B 114.6(3)
N2B Te C1B C2B -167.1(4)
N1A Te C1B C2B -4.9(5)
N2C Te C1B C2B -24.1(10)
C1A Te C1B C6B -151.3(3)
Cl2 Te C1B C6B 118.1(3)
Cl1 Te C1B C6B -66.0(3)
N2B Te C1B C6B 12.3(3)
N1A Te C1B C6B 174.5(3)
N2C Te C1B C6B 155.3(8)
C6B C1B C2B C3B 3.6(7)
Te C1B C2B C3B -177.0(3)
C1B C2B C3B C4B 0.0(7)
C2B C3B C4B C5B -2.2(7)
C3B C4B C5B C6B 0.6(7)
C4B C5B C6B C1B 3.1(6)
C4B C5B C6B N1B -175.7(4)
C2B C1B C6B C5B -5.1(6)
Te C1B C6B C5B 175.5(3)
C2B C1B C6B N1B 173.4(4)
Te C1B C6B N1B -6.0(6)
N2B N1B C6B C5B 162.8(4)
N2B N1B C6B C1B -15.9(6)
N1B N2B C7B C12B -176.0(4)
Te N2B C7B C12B -24.0(5)
N1B N2B C7B C8B 3.9(6)
Te N2B C7B C8B 155.8(3)
C12B C7B C8B C9B -0.3(7)
N2B C7B C8B C9B 179.8(4)
C7B C8B C9B C10B 1.5(7)
C8B C9B C10B C11B -1.3(7)
C9B C10B C11B C12B -0.1(8)
C10B C11B C12B C7B 1.3(8)
C8B C7B C12B C11B -1.1(7)
N2B C7B C12B C11B 178.8(4)
